data_4505075
loop_
_publ_author_name
'Chen, Shu-Mei'
'Lu, Can-Zhong'
'Xia, Chang-Kun'
'Xu, Xin-Jiang'
'Zhai, Quan-Guo'

_publ_section_title
;
 Reactivity of 1,4-Bis[2-(5-phenyloxazoly)]benzene toward Cu Salts under
 Different Reaction Conditions
;
_journal_issue 4
_journal_name_full 'Crystal Growth &amp; Design'
_journal_page_first 1485
_journal_paper_doi 10.1021/cg050003t
_journal_volume 5
_journal_year 2005
_chemical_formula_sum 'C24 H16 Cu N3 O5'
_chemical_formula_weight 489.94
_chemical_name_systematic
;
 ?
;
_space_group_IT_number 15
_symmetry_cell_setting monoclinic
_symmetry_space_group_name_Hall '-C 2yc'
_symmetry_space_group_name_H-M 'C 1 2/c 1'
_atom_sites_solution_hydrogens geom
_atom_sites_solution_primary direct
_atom_sites_solution_secondary difmap
_audit_creation_method SHELXL-97
_cell_angle_alpha 90.00
_cell_angle_beta 101.347(2)
_cell_angle_gamma 90.00
_cell_formula_units_Z 4
_cell_length_a 14.2680(5)
_cell_length_b 12.7763(6)
_cell_length_c 11.81650(10)
_cell_measurement_reflns_used 1741
_cell_measurement_temperature 293(2)
_cell_measurement_theta_max 25.11
_cell_measurement_theta_min 2.16
_cell_volume 2111.95(13)
_computing_cell_refinement 'Siemens SMART & SAINT'
_computing_data_collection 'Siemens SMART'
_computing_data_reduction 'Siemens XPREP'
_computing_molecular_graphics 'Bruker SHELXTL'
_computing_publication_material 'Bruker SHELXTL'
_computing_structure_refinement 'Siemens SHELXTL'
_computing_structure_solution 'Siemens SHELXTL'
_diffrn_ambient_temperature 293(2)
_diffrn_measured_fraction_theta_full 0.993
_diffrn_measured_fraction_theta_max 0.993
_diffrn_measurement_device_type 'CCD area detector'
_diffrn_measurement_method 'phi and omega scans'
_diffrn_radiation_monochromator graphite
_diffrn_radiation_source 'fine-focus sealed tube'
_diffrn_radiation_type MoK\a
_diffrn_radiation_wavelength 0.71073
_diffrn_reflns_av_R_equivalents 0.0280
_diffrn_reflns_av_sigmaI/netI 0.0374
_diffrn_reflns_limit_h_max 16
_diffrn_reflns_limit_h_min -16
_diffrn_reflns_limit_k_max 15
_diffrn_reflns_limit_k_min -13
_diffrn_reflns_limit_l_max 7
_diffrn_reflns_limit_l_min -14
_diffrn_reflns_number 3285
_diffrn_reflns_theta_full 25.11
_diffrn_reflns_theta_max 25.11
_diffrn_reflns_theta_min 2.16
_diffrn_standards_decay_% none
_diffrn_standards_interval_count none
_diffrn_standards_interval_time none
_diffrn_standards_number none
_exptl_absorpt_coefficient_mu 1.077
_exptl_absorpt_correction_T_max 1.0000
_exptl_absorpt_correction_T_min .6260
_exptl_absorpt_correction_type empirical
_exptl_absorpt_process_details 'SADABS (Sheldrick, 1996)'
_exptl_crystal_colour yellow
_exptl_crystal_density_diffrn 1.541
_exptl_crystal_density_method 'not measured'
_exptl_crystal_description prism
_exptl_crystal_F_000 1000
_exptl_crystal_size_max 0.35
_exptl_crystal_size_mid 0.26
_exptl_crystal_size_min 0.12
_refine_diff_density_max 0.400
_refine_diff_density_min -0.475
_refine_diff_density_rms 0.063
_refine_ls_extinction_method none
_refine_ls_goodness_of_fit_ref 1.048
_refine_ls_hydrogen_treatment mixed
_refine_ls_matrix_type full
_refine_ls_number_parameters 151
_refine_ls_number_reflns 1870
_refine_ls_number_restraints 0
_refine_ls_restrained_S_all 1.048
_refine_ls_R_factor_gt 0.0496
_refine_ls_shift/su_max 0.000
_refine_ls_shift/su_mean 0.000
_refine_ls_structure_factor_coef Fsqd
_refine_ls_weighting_details 'calc w=1/[\s^2^(Fo^2^)+(0.0718P)^2^+4.2822P] where P=(Fo^2^+2Fc^2^)/3'
_refine_ls_weighting_scheme calc
_refine_ls_wR_factor_gt 0.1266
_refine_ls_wR_factor_ref 0.1401
_reflns_number_gt 1524
_reflns_number_total 1870
_reflns_threshold_expression >2sigma(I)
_cod_data_source_file cg050003tsi20050105_040120.cif
_cod_data_source_block a
_cod_depositor_comments
;
The following automatic conversions were performed:

'_symmetry_cell_setting' value 'Monoclinic' changed to 'monoclinic'
according to /home/saulius/struct/CIF-dictionaries/cif_core.dic
dictionary named 'cif_core.dic' version 2.4.1 from 2010-06-29.

Automatic conversion script
Id: cif_fix_values 1715 2011-07-08 13:25:40Z adriana 
;
_cod_original_sg_symbol_H-M C2/c
_cod_database_code 4505075
_refine_ls_r_factor_ref 0.0649

loop_
_symmetry_equiv_pos_as_xyz
'x, y, z'
'-x, y, -z+1/2'
'x+1/2, y+1/2, z'
'-x+1/2, y+1/2, -z+1/2'
'-x, -y, -z'
'x, -y, z-1/2'
'-x+1/2, -y+1/2, -z'
'x+1/2, -y+1/2, z-1/2'

loop_
_atom_site_label
_atom_site_type_symbol
_atom_site_fract_x
_atom_site_fract_y
_atom_site_fract_z
_atom_site_U_iso_or_equiv
_atom_site_adp_type
_atom_site_occupancy
_atom_site_symmetry_multiplicity
_atom_site_calc_flag
_atom_site_refinement_flags
Cu1 Cu 0.5000 0.38775(6) 0.2500 0.0512(3) Uani 1 2 d S
O1 O 0.22600(17) 0.3336(2) 0.2899(2) 0.0453(6) Uani 1 1 d .
O2 O 0.4950(3) 0.5574(3) 0.1595(3) 0.0803(10) Uani 1 1 d .
O3 O 0.5000 0.7031(5) 0.2500 0.1048(19) Uani 1 2 d S
N1 N 0.3776(2) 0.3646(3) 0.2874(3) 0.0459(8) Uani 1 1 d .
N2 N 0.5000 0.6095(5) 0.2500 0.0588(13) Uani 1 2 d S
C1 C 0.1658(3) 0.1964(3) -0.0354(3) 0.0514(10) Uani 1 1 d .
H1A H 0.1089 0.1599 -0.0590 0.062 Uiso 1 1 calc R
C2 C 0.1876(3) 0.2367(4) 0.0744(3) 0.0535(10) Uani 1 1 d .
H2A H 0.1452 0.2278 0.1243 0.064 Uiso 1 1 calc R
C3 C 0.2727(3) 0.2906(3) 0.1113(3) 0.0426(9) Uani 1 1 d .
C4 C 0.2965(2) 0.3309(3) 0.2287(3) 0.0417(8) Uani 1 1 d .
C5 C 0.3597(3) 0.3909(3) 0.3953(3) 0.0499(10) Uani 1 1 d .
H5A H 0.4046 0.4174 0.4565 0.060 Uiso 1 1 calc R
C6 C 0.2679(3) 0.3724(3) 0.3974(3) 0.0426(9) Uani 1 1 d .
C7 C 0.2081(3) 0.3845(3) 0.4829(3) 0.0466(9) Uani 1 1 d .
C8 C 0.1109(4) 0.3680(4) 0.4558(5) 0.0735(14) Uani 1 1 d .
H8A H 0.0813 0.3481 0.3817 0.088 Uiso 1 1 calc R
C9 C 0.0579(4) 0.3817(5) 0.5418(7) 0.102(2) Uani 1 1 d .
H9A H -0.0079 0.3716 0.5247 0.122 Uiso 1 1 calc R
C10 C 0.1017(5) 0.4098(5) 0.6518(6) 0.0921(19) Uani 1 1 d .
H10A H 0.0654 0.4180 0.7085 0.110 Uiso 1 1 calc R
C11 C 0.1963(4) 0.4255(4) 0.6777(4) 0.0719(14) Uani 1 1 d .
H11A H 0.2253 0.4449 0.7522 0.086 Uiso 1 1 calc R
C12 C 0.2510(4) 0.4131(4) 0.5940(4) 0.0603(11) Uani 1 1 d .
H12A H 0.3167 0.4240 0.6124 0.072 Uiso 1 1 calc R

loop_
_atom_site_aniso_label
_atom_site_aniso_U_11
_atom_site_aniso_U_22
_atom_site_aniso_U_33
_atom_site_aniso_U_23
_atom_site_aniso_U_13
_atom_site_aniso_U_12
Cu1 0.0362(4) 0.0851(6) 0.0324(4) 0.000 0.0066(3) 0.000
O1 0.0398(13) 0.0645(17) 0.0325(12) -0.0062(12) 0.0094(10) -0.0053(12)
O2 0.080(2) 0.112(3) 0.0474(18) 0.0002(19) 0.0089(16) 0.021(2)
O3 0.122(5) 0.067(4) 0.122(5) 0.000 0.014(4) 0.000
N1 0.0378(17) 0.068(2) 0.0317(15) -0.0069(14) 0.0069(13) -0.0022(15)
N2 0.039(3) 0.081(4) 0.055(3) 0.000 0.005(2) 0.000
C1 0.040(2) 0.076(3) 0.039(2) -0.0106(19) 0.0098(16) -0.0138(19)
C2 0.046(2) 0.083(3) 0.0340(19) -0.007(2) 0.0147(16) -0.012(2)
C3 0.0418(19) 0.057(2) 0.0291(17) -0.0022(16) 0.0068(15) -0.0018(17)
C4 0.0391(19) 0.053(2) 0.0335(18) 0.0029(16) 0.0086(15) -0.0012(17)
C5 0.044(2) 0.079(3) 0.0269(17) -0.0095(18) 0.0077(15) -0.0070(19)
C6 0.044(2) 0.054(2) 0.0305(18) -0.0032(16) 0.0088(15) -0.0017(16)
C7 0.051(2) 0.051(2) 0.042(2) -0.0003(17) 0.0186(17) -0.0031(18)
C8 0.061(3) 0.099(4) 0.066(3) -0.020(3) 0.026(2) -0.015(3)
C9 0.065(3) 0.134(6) 0.121(6) -0.025(4) 0.054(4) -0.024(3)
C10 0.105(5) 0.104(5) 0.087(4) -0.022(3) 0.067(4) -0.016(3)
C11 0.106(4) 0.070(3) 0.050(3) -0.008(2) 0.041(3) -0.005(3)
C12 0.065(3) 0.075(3) 0.044(2) -0.004(2) 0.019(2) -0.006(2)

loop_
_atom_type_symbol
_atom_type_description
_atom_type_scat_dispersion_real
_atom_type_scat_dispersion_imag
_atom_type_scat_source
C C 0.0033 0.0016 'International Tables Vol C Tables 4.2.6.8 and 6.1.1.4'
H H 0.0000 0.0000 'International Tables Vol C Tables 4.2.6.8 and 6.1.1.4'
N N 0.0061 0.0033 'International Tables Vol C Tables 4.2.6.8 and 6.1.1.4'
O O 0.0106 0.0060 'International Tables Vol C Tables 4.2.6.8 and 6.1.1.4'
Cu Cu 0.3201 1.2651 'International Tables Vol C Tables 4.2.6.8 and 6.1.1.4'

loop_
_geom_angle_atom_site_label_1
_geom_angle_atom_site_label_2
_geom_angle_atom_site_label_3
_geom_angle
_geom_angle_site_symmetry_1
_geom_angle_site_symmetry_3
N1 Cu1 N1 162.1(2) . 2_655
N1 Cu1 O2 89.15(13) . 2_655
N1 Cu1 O2 107.10(13) 2_655 2_655
N1 Cu1 O2 107.10(13) . .
N1 Cu1 O2 89.15(13) 2_655 .
O2 Cu1 O2 52.02(16) 2_655 .
C4 O1 C6 105.5(3) . .
N2 O2 Cu1 96.2(3) . .
C4 N1 C5 105.4(3) . .
C4 N1 Cu1 133.4(3) . .
C5 N1 Cu1 121.2(3) . .
O3 N2 O2 122.2(3) . .
O3 N2 O2 122.2(3) . 2_655
O2 N2 O2 115.6(6) . 2_655
C2 C1 C3 120.9(3) . 7
C2 C1 H1A 119.6 . .
C3 C1 H1A 119.6 7 .
C1 C2 C3 120.2(3) . .
C1 C2 H2A 119.9 . .
C3 C2 H2A 119.9 . .
C1 C3 C2 118.9(3) 7 .
C1 C3 C4 121.1(3) 7 .
C2 C3 C4 120.0(3) . .
N1 C4 O1 112.6(3) . .
N1 C4 C3 130.0(3) . .
O1 C4 C3 117.4(3) . .
C6 C5 N1 109.4(3) . .
C6 C5 H5A 125.3 . .
N1 C5 H5A 125.3 . .
C5 C6 O1 107.2(3) . .
C5 C6 C7 134.9(3) . .
O1 C6 C7 117.9(3) . .
C8 C7 C12 119.9(4) . .
C8 C7 C6 121.6(4) . .
C12 C7 C6 118.4(4) . .
C7 C8 C9 118.5(5) . .
C7 C8 H8A 120.7 . .
C9 C8 H8A 120.7 . .
C10 C9 C8 120.8(5) . .
C10 C9 H9A 119.6 . .
C8 C9 H9A 119.6 . .
C11 C10 C9 120.4(5) . .
C11 C10 H10A 119.8 . .
C9 C10 H10A 119.8 . .
C10 C11 C12 120.3(5) . .
C10 C11 H11A 119.9 . .
C12 C11 H11A 119.9 . .
C7 C12 C11 120.1(5) . .
C7 C12 H12A 120.0 . .
C11 C12 H12A 120.0 . .

loop_
_geom_bond_atom_site_label_1
_geom_bond_atom_site_label_2
_geom_bond_distance
_geom_bond_site_symmetry_2
Cu1 N1 1.907(3) .
Cu1 N1 1.907(3) 2_655
Cu1 O2 2.412(4) 2_655
Cu1 O2 2.412(4) .
O1 C4 1.351(4) .
O1 C6 1.385(4) .
O2 N2 1.249(4) .
O3 N2 1.196(7) .
N1 C4 1.300(5) .
N1 C5 1.390(5) .
N2 O2 1.249(4) 2_655
C1 C2 1.373(5) .
C1 C3 1.383(5) 7
C1 H1A 0.9300 .
C2 C3 1.389(5) .
C2 H2A 0.9300 .
C3 C1 1.383(5) 7
C3 C4 1.456(5) .
C5 C6 1.335(5) .
C5 H5A 0.9300 .
C6 C7 1.455(5) .
C7 C8 1.377(6) .
C7 C12 1.384(6) .
C8 C9 1.391(7) .
C8 H8A 0.9300 .
C9 C10 1.374(9) .
C9 H9A 0.9300 .
C10 C11 1.339(8) .
C10 H10A 0.9300 .
C11 C12 1.384(6) .
C11 H11A 0.9300 .
C12 H12A 0.9300 .
